data_1504571
loop_
_publ_author_name
'Lee, Ernest E.'
'Rovis, Tomislav'

_publ_section_title
;
 Enantioselective synthesis of indolizidines bearing quaternary
 substituted stereocenters via rhodium-catalyzed [2+2+2] cycloaddition of
 alkenyl isocyanates and terminal alkynes.
;
_journal_issue 6
_journal_name_full 'Organic letters'
_journal_page_first 1231
_journal_page_last 1234
_journal_paper_doi 10.1021/ol800086s
_journal_volume 10
_journal_year 2008
_chemical_absolute_configuration ad
_chemical_formula_sum 'C15 H16 Br N O'
_chemical_formula_weight 306.20
_chemical_name_systematic
;

 ?

;
_space_group_IT_number 96
_symmetry_cell_setting tetragonal
_symmetry_space_group_name_Hall 'P 4nw 2abw'
_symmetry_space_group_name_H-M 'P 43 21 2'
_atom_sites_solution_hydrogens geom
_atom_sites_solution_primary direct
_atom_sites_solution_secondary difmap
_audit_creation_method 'Bruker SHELXTL'
_cell_angle_alpha 90.00
_cell_angle_beta 90.00
_cell_angle_gamma 90.00
_cell_formula_units_Z 8
_cell_length_a 6.7025(3)
_cell_length_b 6.7025(3)
_cell_length_c 59.243(6)
_cell_measurement_reflns_used 2682
_cell_measurement_temperature 100
_cell_measurement_theta_max 24.71
_cell_measurement_theta_min 3.06
_cell_volume 2661.4(3)
_computing_cell_refinement 'Bruker SMART'
_computing_data_collection 'Bruker SMART'
_computing_data_reduction 'Bruker SAINT'
_computing_molecular_graphics 'Bruker SHELXTL'
_computing_publication_material 'Bruker SHELXTL'
_computing_structure_refinement 'Bruker SHELXTL'
_computing_structure_solution 'Bruker SHELXTL'
_diffrn_ambient_temperature 100
_diffrn_measured_fraction_theta_full 0.999
_diffrn_measured_fraction_theta_max 0.999
_diffrn_measurement_device_type 'Bruker Apex2 CCD area detector'
_diffrn_measurement_method 'phi and omega scans'
_diffrn_radiation_monochromator graphite
_diffrn_radiation_source 'fine-focus sealed tube'
_diffrn_radiation_type MoK\a
_diffrn_radiation_wavelength 0.71073
_diffrn_reflns_av_R_equivalents 0.0614
_diffrn_reflns_av_sigmaI/netI 0.0626
_diffrn_reflns_limit_h_max 9
_diffrn_reflns_limit_h_min -9
_diffrn_reflns_limit_k_max 9
_diffrn_reflns_limit_k_min -9
_diffrn_reflns_limit_l_max 82
_diffrn_reflns_limit_l_min -82
_diffrn_reflns_number 18022
_diffrn_reflns_theta_full 29.90
_diffrn_reflns_theta_max 29.90
_diffrn_reflns_theta_min 2.75
_exptl_absorpt_coefficient_mu 3.076
_exptl_absorpt_correction_T_max 0.7383
_exptl_absorpt_correction_T_min 0.4807
_exptl_absorpt_correction_type multi-scan
_exptl_absorpt_process_details 'SADABS, Sheldrick, 1997'
_exptl_crystal_colour yellow
_exptl_crystal_density_diffrn 1.528
_exptl_crystal_density_meas ?
_exptl_crystal_density_method 'not measured'
_exptl_crystal_description plate
_exptl_crystal_F_000 1248
_exptl_crystal_size_max 0.28
_exptl_crystal_size_mid 0.18
_exptl_crystal_size_min 0.11
_refine_diff_density_max 0.720
_refine_diff_density_min -0.436
_refine_diff_density_rms 0.079
_refine_ls_abs_structure_details 'Flack H D (1983), Acta Cryst. A39, 876-881'
_refine_ls_abs_structure_Flack 0.027(13)
_refine_ls_goodness_of_fit_ref 1.018
_refine_ls_hydrogen_treatment constr
_refine_ls_matrix_type full
_refine_ls_number_parameters 164
_refine_ls_number_reflns 3849
_refine_ls_number_restraints 0
_refine_ls_restrained_S_all 1.018
_refine_ls_R_factor_all 0.0624
_refine_ls_R_factor_gt 0.0430
_refine_ls_shift/su_max 0.047
_refine_ls_shift/su_mean 0.004
_refine_ls_structure_factor_coef Fsqd
_refine_ls_weighting_details 'calc w=1/[\s^2^(Fo^2^)+(0.0330P)^2^+0.9658P] where P=(Fo^2^+2Fc^2^)/3'
_refine_ls_weighting_scheme calc
_refine_ls_wR_factor_gt 0.0823
_refine_ls_wR_factor_ref 0.0891
_reflns_number_gt 3065
_reflns_number_total 3849
_reflns_threshold_expression >2sigma(I)
_cod_data_source_file ol800086s-file002.cif
_cod_data_source_block rovis24
_cod_depositor_comments
;
The following automatic conversions were performed:

'_symmetry_cell_setting' value 'Tetragonal' changed to 'tetragonal'
according to /home/saulius/struct/CIF-dictionaries/cif_core.dic
dictionary named 'cif_core.dic' version 2.4.1 from 2010-06-29.

Automatic conversion script
Id: cif_fix_values 1715 2011-07-08 13:25:40Z adriana 

The following automatic conversions were performed:

'_exptl_crystal_density_meas' value 'not measured' was changed to '?'
- the value is perceived as not measured.

Automatic conversion script
Id: cif_fix_values 3008 2015-01-20 13:52:24Z robertas 
;
_cod_original_sg_symbol_H-M P4(3)2(1)2
_cod_database_code 1504571

loop_
_symmetry_equiv_pos_as_xyz
'x, y, z'
'-x, -y, z+1/2'
'-y+1/2, x+1/2, z+3/4'
'y+1/2, -x+1/2, z+1/4'
'-x+1/2, y+1/2, -z+3/4'
'x+1/2, -y+1/2, -z+1/4'
'y, x, -z'
'-y, -x, -z+1/2'

loop_
_atom_site_label
_atom_site_type_symbol
_atom_site_fract_x
_atom_site_fract_y
_atom_site_fract_z
_atom_site_U_iso_or_equiv
_atom_site_adp_type
_atom_site_occupancy
_atom_site_symmetry_multiplicity
_atom_site_calc_flag
_atom_site_refinement_flags
Br1 Br 0.49174(5) 0.85226(5) 0.093671(5) 0.02982(10) Uani 1 1 d .
N1 N 0.2566(4) 1.2187(4) 0.19797(4) 0.0180(5) Uani 1 1 d .
O1 O 0.5253(4) 1.7509(3) 0.21236(4) 0.0306(6) Uani 1 1 d .
C1 C 0.1037(5) 1.0685(5) 0.19237(6) 0.0225(7) Uani 1 1 d .
H1A H 0.1647 0.9423 0.1883 0.027 Uiso 1 1 calc R
H1B H 0.0203 1.1134 0.1800 0.027 Uiso 1 1 calc R
C2 C -0.0169(6) 1.0491(5) 0.21412(6) 0.0387(9) Uani 1 1 d .
H2A H -0.1567 1.0258 0.2108 0.046 Uiso 1 1 calc R
H2B H 0.0327 0.9398 0.2233 0.046 Uiso 1 1 calc R
C3 C 0.0105(6) 1.2440(5) 0.22602(6) 0.0337(8) Uani 1 1 d .
H3A H -0.0088 1.2284 0.2421 0.040 Uiso 1 1 calc R
H3B H -0.0834 1.3425 0.2204 0.040 Uiso 1 1 calc R
C4 C 0.2247(5) 1.3066(5) 0.22081(5) 0.0199(7) Uani 1 1 d .
C5 C 0.2491(5) 1.5323(4) 0.21944(5) 0.0220(7) Uani 1 1 d .
H5A H 0.1357 1.5885 0.2115 0.026 Uiso 1 1 calc R
H5B H 0.2502 1.5870 0.2346 0.026 Uiso 1 1 calc R
C6 C 0.4399(5) 1.5933(4) 0.20737(6) 0.0226(7) Uani 1 1 d .
C7 C 0.4999(5) 1.4657(4) 0.18927(5) 0.0207(6) Uani 1 1 d .
H7A H 0.6117 1.4989 0.1808 0.025 Uiso 1 1 calc R
C8 C 0.3952(4) 1.2944(4) 0.18416(5) 0.0164(6) Uani 1 1 d .
C9 C 0.4291(4) 1.1871(4) 0.16247(5) 0.0176(6) Uani 1 1 d .
C10 C 0.3962(4) 1.2857(4) 0.14229(5) 0.0191(6) Uani 1 1 d .
H10A H 0.3620 1.4201 0.1426 0.023 Uiso 1 1 calc R
C11 C 0.4132(4) 1.1885(5) 0.12162(5) 0.0216(7) Uani 1 1 d .
H11A H 0.3889 1.2553 0.1081 0.026 Uiso 1 1 calc R
C12 C 0.4673(4) 0.9893(5) 0.12177(5) 0.0218(6) Uani 1 1 d .
C13 C 0.5093(5) 0.8881(4) 0.14146(5) 0.0231(6) Uani 1 1 d .
H13A H 0.5507 0.7557 0.1410 0.028 Uiso 1 1 calc R
C14 C 0.4890(4) 0.9870(5) 0.16193(5) 0.0212(6) Uani 1 1 d .
H14A H 0.5153 0.9200 0.1754 0.025 Uiso 1 1 calc R
C15 C 0.3769(5) 1.2178(5) 0.23729(5) 0.0286(8) Uani 1 1 d .
H15A H 0.3593 1.0758 0.2381 0.043 Uiso 1 1 calc R
H15B H 0.3573 1.2746 0.2520 0.043 Uiso 1 1 calc R
H15C H 0.5094 1.2474 0.2321 0.043 Uiso 1 1 calc R

loop_
_atom_site_aniso_label
_atom_site_aniso_U_11
_atom_site_aniso_U_22
_atom_site_aniso_U_33
_atom_site_aniso_U_23
_atom_site_aniso_U_13
_atom_site_aniso_U_12
Br1 0.02260(16) 0.0419(2) 0.02497(16) -0.01661(15) 0.00241(15) -0.00124(14)
N1 0.0209(13) 0.0185(12) 0.0145(13) -0.0018(11) 0.0002(11) -0.0032(10)
O1 0.0473(15) 0.0189(11) 0.0256(12) -0.0037(9) -0.0052(12) -0.0063(10)
C1 0.0253(16) 0.0226(15) 0.0196(16) -0.0032(13) 0.0011(14) -0.0051(12)
C2 0.041(2) 0.039(2) 0.037(2) -0.0103(16) 0.0202(19) -0.0127(18)
C3 0.0313(18) 0.0400(19) 0.0298(19) -0.0064(15) 0.0110(17) -0.0125(16)
C4 0.0255(15) 0.0217(16) 0.0125(15) -0.0018(12) 0.0029(12) -0.0021(13)
C5 0.0302(16) 0.0209(16) 0.0150(14) -0.0051(12) -0.0001(12) 0.0025(13)
C6 0.0329(18) 0.0158(14) 0.0190(16) 0.0006(13) -0.0079(14) -0.0014(12)
C7 0.0222(13) 0.0204(14) 0.0194(15) -0.0003(12) -0.0009(14) -0.0047(13)
C8 0.0192(14) 0.0162(14) 0.0137(14) 0.0025(11) -0.0017(11) 0.0006(11)
C9 0.0148(12) 0.0201(15) 0.0181(14) -0.0024(12) 0.0001(11) -0.0027(10)
C10 0.0175(14) 0.0197(15) 0.0201(15) 0.0004(12) 0.0031(12) 0.0033(11)
C11 0.0191(14) 0.0309(19) 0.0149(15) -0.0013(13) 0.0012(12) 0.0025(13)
C12 0.0172(14) 0.0327(16) 0.0157(15) -0.0081(14) 0.0029(11) -0.0020(14)
C13 0.0230(15) 0.0204(14) 0.0260(15) -0.0057(12) 0.0021(15) 0.0029(12)
C14 0.0216(13) 0.0227(14) 0.0192(15) 0.0033(13) -0.0005(13) -0.0009(14)
C15 0.045(2) 0.0222(16) 0.0184(16) 0.0022(13) -0.0039(15) -0.0007(15)

loop_
_atom_type_symbol
_atom_type_description
_atom_type_scat_dispersion_real
_atom_type_scat_dispersion_imag
_atom_type_scat_source
C C 0.0033 0.0016 'International Tables Vol C Tables 4.2.6.8 and 6.1.1.4'
H H 0.0000 0.0000 'International Tables Vol C Tables 4.2.6.8 and 6.1.1.4'
N N 0.0061 0.0033 'International Tables Vol C Tables 4.2.6.8 and 6.1.1.4'
O O 0.0106 0.0060 'International Tables Vol C Tables 4.2.6.8 and 6.1.1.4'
Br Br -0.2901 2.4595 'International Tables Vol C Tables 4.2.6.8 and 6.1.1.4'

loop_
_geom_angle_atom_site_label_1
_geom_angle_atom_site_label_2
_geom_angle_atom_site_label_3
_geom_angle
C8 N1 C1 127.1(3)
C8 N1 C4 120.3(2)
C1 N1 C4 112.0(2)
N1 C1 C2 103.7(3)
C3 C2 C1 105.0(3)
C2 C3 C4 105.1(3)
N1 C4 C3 102.1(2)
N1 C4 C5 109.2(2)
C3 C4 C5 112.6(3)
N1 C4 C15 109.2(3)
C3 C4 C15 113.0(3)
C5 C4 C15 110.3(3)
C6 C5 C4 112.5(2)
O1 C6 C7 124.0(3)
O1 C6 C5 120.4(3)
C7 C6 C5 115.4(3)
C8 C7 C6 121.3(3)
N1 C8 C7 122.3(3)
N1 C8 C9 116.8(3)
C7 C8 C9 120.9(3)
C10 C9 C14 118.9(3)
C10 C9 C8 119.4(3)
C14 C9 C8 121.7(3)
C9 C10 C11 121.6(3)
C12 C11 C10 117.9(3)
C13 C12 C11 122.3(3)
C13 C12 Br1 118.9(2)
C11 C12 Br1 118.8(2)
C12 C13 C14 119.0(3)
C13 C14 C9 120.3(3)

loop_
_geom_bond_atom_site_label_1
_geom_bond_atom_site_label_2
_geom_bond_distance
Br1 C12 1.908(3)
N1 C8 1.338(4)
N1 C1 1.474(4)
N1 C4 1.491(4)
O1 C6 1.237(4)
C1 C2 1.526(4)
C2 C3 1.496(5)
C3 C4 1.527(5)
C4 C5 1.524(4)
C4 C15 1.533(4)
C5 C6 1.521(5)
C6 C7 1.429(4)
C7 C8 1.380(4)
C8 C9 1.490(4)
C9 C10 1.384(4)
C9 C14 1.400(4)
C10 C11 1.392(4)
C11 C12 1.384(4)
C12 C13 1.379(4)
C13 C14 1.389(4)
